data_7108708
loop_
_publ_author_name
'Mengtao Ma'
'Anastas Sidiropoulos'
'Lalrempuia Ralte'
'Andreas Stasch'
'Cameron Jones'

_publ_section_title
;
 Metal-only Lewis pairs featuring unsupported Pt>M (M = Zn or Cd) dative
 bonds
;
_journal_name_full Chem.Commun.
_journal_page_first 48
_journal_paper_doi 10.1039/c2cc37442k
_journal_volume 49
_journal_year 2013
_chemical_formula_sum 'C78 H96 Br4 N4 Zn2'
_chemical_formula_weight 1539.97
_chemical_name_systematic
;
?
;
_space_group_IT_number 2
_symmetry_cell_setting triclinic
_symmetry_space_group_name_Hall '-P 1'
_symmetry_space_group_name_H-M 'P -1'
_atom_sites_solution_hydrogens geom
_atom_sites_solution_primary direct
_atom_sites_solution_secondary difmap
_audit_creation_method SHELXL-97
_cell_angle_alpha 70.83(3)
_cell_angle_beta 88.76(3)
_cell_angle_gamma 66.98(3)
_cell_formula_units_Z 1
_cell_length_a 10.707(2)
_cell_length_b 12.313(3)
_cell_length_c 16.081(3)
_cell_measurement_temperature 173(2)
_cell_volume 1829.1(9)
_computing_structure_refinement 'SHELXL-97 (Sheldrick, 1997)'
_computing_structure_solution 'SHELXS-97 (Sheldrick, 1990)'
_diffrn_ambient_temperature 173(2)
_diffrn_measured_fraction_theta_full 0.997
_diffrn_measured_fraction_theta_max 0.997
_diffrn_measurement_device_type 'Nonius Kappa CCD'
_diffrn_radiation_monochromator graphite
_diffrn_radiation_source 'fine-focus sealed tube'
_diffrn_radiation_type MoK\a
_diffrn_radiation_wavelength 0.71073
_diffrn_reflns_av_R_equivalents 0.0375
_diffrn_reflns_av_sigmaI/netI 0.0562
_diffrn_reflns_limit_h_max 13
_diffrn_reflns_limit_h_min -13
_diffrn_reflns_limit_k_max 15
_diffrn_reflns_limit_k_min -15
_diffrn_reflns_limit_l_max 20
_diffrn_reflns_limit_l_min -20
_diffrn_reflns_number 14642
_diffrn_reflns_theta_full 27.00
_diffrn_reflns_theta_max 27.00
_diffrn_reflns_theta_min 3.14
_exptl_absorpt_coefficient_mu 2.884
_exptl_absorpt_correction_T_max 0.532
_exptl_absorpt_correction_T_min 0.393
_exptl_absorpt_correction_type multi-scan
_exptl_absorpt_process_details 'Sortav (Blessing, 1995)'
_exptl_crystal_colour colourless
_exptl_crystal_density_diffrn 1.398
_exptl_crystal_density_method 'not measured'
_exptl_crystal_description block
_exptl_crystal_F_000 792
_exptl_crystal_size_max 0.40
_exptl_crystal_size_mid 0.30
_exptl_crystal_size_min 0.25
_refine_diff_density_max 0.700
_refine_diff_density_min -1.186
_refine_diff_density_rms 0.095
_refine_ls_extinction_method none
_refine_ls_goodness_of_fit_ref 1.028
_refine_ls_hydrogen_treatment constr
_refine_ls_matrix_type full
_refine_ls_number_parameters 405
_refine_ls_number_reflns 7964
_refine_ls_number_restraints 0
_refine_ls_restrained_S_all 1.028
_refine_ls_R_factor_all 0.0710
_refine_ls_R_factor_gt 0.0448
_refine_ls_shift/su_max 0.000
_refine_ls_shift/su_mean 0.000
_refine_ls_structure_factor_coef Fsqd
_refine_ls_weighting_details 'calc w=1/[\s^2^(Fo^2^)+(0.0571P)^2^+2.2552P] where P=(Fo^2^+2Fc^2^)/3'
_refine_ls_weighting_scheme calc
_refine_ls_wR_factor_gt 0.1103
_refine_ls_wR_factor_ref 0.1226
_reflns_number_gt 5886
_reflns_number_total 7964
_reflns_threshold_expression >2sigma(I)
_cod_data_source_file c2cc37442k.txt
_cod_data_source_block IPrZnBr2
_cod_original_cell_volume 1829.2(6)
_cod_original_sg_symbol_H-M P-1
_cod_database_code 7108708

loop_
_symmetry_equiv_pos_as_xyz
'x, y, z'
'-x, -y, -z'

loop_
_atom_site_label
_atom_site_type_symbol
_atom_site_fract_x
_atom_site_fract_y
_atom_site_fract_z
_atom_site_U_iso_or_equiv
_atom_site_adp_type
_atom_site_occupancy
_atom_site_symmetry_multiplicity
_atom_site_calc_flag
_atom_site_refinement_flags
Br1 Br 0.74549(4) 0.00461(4) 0.34814(3) 0.04003(13) Uani 1 1 d .
Br2 Br 0.44664(4) 0.16680(4) 0.47492(3) 0.03429(12) Uani 1 1 d .
Zn1 Zn 0.53049(4) 0.01645(4) 0.39359(3) 0.02118(11) Uani 1 1 d .
N1 N 0.3139(3) 0.1682(2) 0.23144(18) 0.0194(6) Uani 1 1 d .
N2 N 0.4055(3) -0.0260(3) 0.24344(18) 0.0192(6) Uani 1 1 d .
C1 C 0.4027(3) 0.0532(3) 0.2864(2) 0.0182(7) Uani 1 1 d .
C2 C 0.2646(4) 0.1602(3) 0.1559(2) 0.0257(8) Uani 1 1 d .
H2 H 0.2025 0.2279 0.1077 0.031 Uiso 1 1 calc R
C3 C 0.3209(4) 0.0393(3) 0.1638(2) 0.0258(8) Uani 1 1 d .
H3 H 0.3057 0.0044 0.1224 0.031 Uiso 1 1 calc R
C4 C 0.2629(3) 0.2824(3) 0.2526(2) 0.0212(7) Uani 1 1 d .
C5 C 0.1432(4) 0.3099(3) 0.2928(2) 0.0248(8) Uani 1 1 d .
C6 C 0.0948(4) 0.4213(4) 0.3108(3) 0.0321(9) Uani 1 1 d .
H6 H 0.0139 0.4430 0.3387 0.038 Uiso 1 1 calc R
C7 C 0.1613(5) 0.5011(4) 0.2892(3) 0.0369(10) Uani 1 1 d .
H7 H 0.1256 0.5769 0.3019 0.044 Uiso 1 1 calc R
C8 C 0.2787(4) 0.4715(3) 0.2495(3) 0.0325(9) Uani 1 1 d .
H8 H 0.3232 0.5274 0.2350 0.039 Uiso 1 1 calc R
C9 C 0.3346(4) 0.3600(3) 0.2297(2) 0.0251(8) Uani 1 1 d .
C10 C 0.0718(4) 0.2204(4) 0.3198(2) 0.0281(8) Uani 1 1 d .
H10 H 0.1000 0.1651 0.2831 0.034 Uiso 1 1 calc R
C11 C 0.1162(4) 0.1361(4) 0.4173(3) 0.0360(9) Uani 1 1 d .
H11A H 0.2156 0.0881 0.4268 0.054 Uiso 1 1 calc R
H11B H 0.0709 0.0780 0.4328 0.054 Uiso 1 1 calc R
H11C H 0.0907 0.1884 0.4547 0.054 Uiso 1 1 calc R
C12 C -0.0846(5) 0.2882(5) 0.3044(4) 0.0697(18) Uani 1 1 d .
H12A H -0.1155 0.3369 0.3440 0.105 Uiso 1 1 calc R
H12B H -0.1245 0.2260 0.3168 0.105 Uiso 1 1 calc R
H12C H -0.1138 0.3450 0.2426 0.105 Uiso 1 1 calc R
C13 C 0.4610(4) 0.3310(4) 0.1828(3) 0.0348(9) Uani 1 1 d .
H13 H 0.4993 0.2395 0.1910 0.042 Uiso 1 1 calc R
C14 C 0.5721(5) 0.3572(5) 0.2223(5) 0.0669(17) Uani 1 1 d .
H14A H 0.5396 0.4477 0.2108 0.100 Uiso 1 1 calc R
H14B H 0.6557 0.3291 0.1946 0.100 Uiso 1 1 calc R
H14C H 0.5915 0.3115 0.2864 0.100 Uiso 1 1 calc R
C15 C 0.4224(5) 0.4057(5) 0.0837(3) 0.0569(14) Uani 1 1 d .
H15A H 0.3586 0.3812 0.0594 0.085 Uiso 1 1 calc R
H15B H 0.5050 0.3879 0.0538 0.085 Uiso 1 1 calc R
H15C H 0.3790 0.4958 0.0743 0.085 Uiso 1 1 calc R
C16 C 0.4729(4) -0.1625(3) 0.2785(2) 0.0229(7) Uani 1 1 d .
C17 C 0.4061(4) -0.2277(3) 0.3372(2) 0.0288(8) Uani 1 1 d .
C18 C 0.4667(5) -0.3588(4) 0.3647(3) 0.0390(10) Uani 1 1 d .
H18 H 0.4248 -0.4065 0.4045 0.047 Uiso 1 1 calc R
C19 C 0.5862(5) -0.4200(4) 0.3351(3) 0.0434(11) Uani 1 1 d .
H19 H 0.6248 -0.5093 0.3537 0.052 Uiso 1 1 calc R
C20 C 0.6508(4) -0.3537(4) 0.2787(3) 0.0386(10) Uani 1 1 d .
H20 H 0.7342 -0.3981 0.2599 0.046 Uiso 1 1 calc R
C21 C 0.5961(4) -0.2227(3) 0.2487(2) 0.0281(8) Uani 1 1 d .
C22 C 0.2702(4) -0.1603(4) 0.3658(3) 0.0368(10) Uani 1 1 d .
H22 H 0.2626 -0.0743 0.3595 0.044 Uiso 1 1 calc R
C23 C 0.2568(5) -0.2258(5) 0.4632(3) 0.0503(12) Uani 1 1 d .
H23A H 0.2577 -0.3083 0.4705 0.076 Uiso 1 1 calc R
H23B H 0.1706 -0.1740 0.4791 0.076 Uiso 1 1 calc R
H23C H 0.3335 -0.2366 0.5018 0.076 Uiso 1 1 calc R
C24 C 0.1515(5) -0.1440(5) 0.3040(3) 0.0554(13) Uani 1 1 d .
H24A H 0.1573 -0.0967 0.2428 0.083 Uiso 1 1 calc R
H24B H 0.0643 -0.0980 0.3220 0.083 Uiso 1 1 calc R
H24C H 0.1573 -0.2270 0.3077 0.083 Uiso 1 1 calc R
C25 C 0.6672(4) -0.1504(4) 0.1846(3) 0.0343(9) Uani 1 1 d .
H25 H 0.6283 -0.0620 0.1844 0.041 Uiso 1 1 calc R
C26 C 0.8220(4) -0.2070(4) 0.2121(3) 0.0434(11) Uani 1 1 d .
H26A H 0.8395 -0.2052 0.2711 0.065 Uiso 1 1 calc R
H26B H 0.8632 -0.1577 0.1692 0.065 Uiso 1 1 calc R
H26C H 0.8621 -0.2942 0.2136 0.065 Uiso 1 1 calc R
C27 C 0.6394(5) -0.1459(5) 0.0911(3) 0.0523(13) Uani 1 1 d .
H27A H 0.6671 -0.2317 0.0910 0.078 Uiso 1 1 calc R
H27B H 0.6917 -0.1052 0.0517 0.078 Uiso 1 1 calc R
H27C H 0.5416 -0.0978 0.0702 0.078 Uiso 1 1 calc R
C28 C 0.1530(7) -0.1932(5) 0.0761(4) 0.0686(17) Uani 1 1 d .
H28 H 0.1230 -0.2147 0.1329 0.082 Uiso 1 1 calc R
C29 C 0.0639(7) -0.1513(6) 0.0024(5) 0.0795(19) Uani 1 1 d .
H29 H -0.0277 -0.1428 0.0073 0.095 Uiso 1 1 calc R
C30 C 0.1091(7) -0.1212(5) -0.0799(4) 0.0739(18) Uani 1 1 d .
H30 H 0.0479 -0.0922 -0.1319 0.089 Uiso 1 1 calc R
C31 C 0.2385(8) -0.1323(5) -0.0872(4) 0.0701(17) Uani 1 1 d .
H31 H 0.2688 -0.1123 -0.1441 0.084 Uiso 1 1 calc R
C32 C 0.3252(7) -0.1721(6) -0.0133(5) 0.0764(18) Uani 1 1 d .
H32 H 0.4160 -0.1778 -0.0184 0.092 Uiso 1 1 calc R
C33 C 0.2825(7) -0.2049(5) 0.0704(4) 0.0641(16) Uani 1 1 d .
H33 H 0.3441 -0.2351 0.1225 0.077 Uiso 1 1 calc R
C34 C 0.0857(7) 0.5574(7) -0.0308(5) 0.086(2) Uani 1 1 d .
H34 H 0.1449 0.5985 -0.0522 0.103 Uiso 1 1 calc R
C35 C 0.0299(8) 0.5618(6) 0.0464(5) 0.082(2) Uani 1 1 d .
H35 H 0.0525 0.6050 0.0788 0.098 Uiso 1 1 calc R
C36 C -0.0547(8) 0.5071(6) 0.0765(4) 0.0779(19) Uani 1 1 d .
H36 H -0.0937 0.5124 0.1295 0.094 Uiso 1 1 calc R
C37 C 0.1163(5) 0.3907(4) 0.5377(3) 0.0374(10) Uani 1 1 d .
H37 H 0.1964 0.3158 0.5634 0.045 Uiso 1 1 calc R
C38 C 0.1255(4) 0.5059(4) 0.5014(3) 0.0374(10) Uani 1 1 d .
H38 H 0.2122 0.5099 0.5025 0.045 Uiso 1 1 calc R
C39 C 0.0099(5) 0.6143(4) 0.4638(3) 0.0361(10) Uani 1 1 d .
H39 H 0.0171 0.6927 0.4388 0.043 Uiso 1 1 calc R

loop_
_atom_site_aniso_label
_atom_site_aniso_U_11
_atom_site_aniso_U_22
_atom_site_aniso_U_33
_atom_site_aniso_U_23
_atom_site_aniso_U_13
_atom_site_aniso_U_12
Br1 0.0253(2) 0.0580(3) 0.0327(2) -0.01195(19) 0.00690(16) -0.01601(19)
Br2 0.0390(2) 0.0329(2) 0.0301(2) -0.01179(16) 0.00254(17) -0.01296(18)
Zn1 0.0192(2) 0.0254(2) 0.0183(2) -0.00861(16) 0.00113(15) -0.00750(16)
N1 0.0200(15) 0.0183(14) 0.0198(14) -0.0074(11) -0.0002(11) -0.0068(12)
N2 0.0210(15) 0.0197(14) 0.0179(14) -0.0094(11) 0.0030(11) -0.0071(12)
C1 0.0174(16) 0.0192(16) 0.0187(17) -0.0081(13) 0.0048(13) -0.0071(13)
C2 0.030(2) 0.0258(19) 0.0179(17) -0.0058(14) -0.0048(15) -0.0089(16)
C3 0.029(2) 0.029(2) 0.0169(17) -0.0085(14) -0.0016(15) -0.0085(16)
C4 0.0220(17) 0.0178(17) 0.0193(17) -0.0063(13) -0.0020(14) -0.0035(14)
C5 0.0244(19) 0.0252(18) 0.0189(17) -0.0050(14) 0.0006(14) -0.0061(15)
C6 0.030(2) 0.031(2) 0.030(2) -0.0125(16) 0.0079(17) -0.0053(17)
C7 0.050(3) 0.025(2) 0.030(2) -0.0137(16) 0.0035(19) -0.0061(18)
C8 0.044(2) 0.0204(19) 0.033(2) -0.0060(16) -0.0007(18) -0.0149(17)
C9 0.0257(19) 0.0215(18) 0.0244(18) -0.0056(14) 0.0003(15) -0.0077(15)
C10 0.0239(19) 0.034(2) 0.027(2) -0.0111(16) 0.0039(15) -0.0116(16)
C11 0.040(2) 0.039(2) 0.031(2) -0.0110(18) 0.0078(18) -0.0197(19)
C12 0.029(3) 0.066(4) 0.090(4) 0.005(3) -0.001(3) -0.021(2)
C13 0.031(2) 0.031(2) 0.045(2) -0.0119(18) 0.0117(18) -0.0170(18)
C14 0.038(3) 0.055(3) 0.122(5) -0.040(3) 0.016(3) -0.027(2)
C15 0.059(3) 0.053(3) 0.047(3) -0.008(2) 0.026(3) -0.019(3)
C16 0.0286(19) 0.0199(17) 0.0214(18) -0.0107(14) -0.0016(15) -0.0081(15)
C17 0.039(2) 0.0256(19) 0.0262(19) -0.0103(15) 0.0005(16) -0.0158(17)
C18 0.051(3) 0.027(2) 0.040(2) -0.0094(18) 0.001(2) -0.018(2)
C19 0.054(3) 0.019(2) 0.050(3) -0.0106(19) -0.009(2) -0.0079(19)
C20 0.036(2) 0.027(2) 0.045(3) -0.0158(18) -0.0040(19) -0.0009(17)
C21 0.027(2) 0.0270(19) 0.0254(19) -0.0106(15) -0.0005(15) -0.0048(16)
C22 0.047(3) 0.033(2) 0.043(2) -0.0170(18) 0.019(2) -0.026(2)
C23 0.062(3) 0.071(3) 0.044(3) -0.026(2) 0.024(2) -0.048(3)
C24 0.037(3) 0.064(3) 0.049(3) -0.006(2) 0.007(2) -0.016(2)
C25 0.027(2) 0.032(2) 0.032(2) -0.0101(17) 0.0070(17) -0.0007(17)
C26 0.032(2) 0.048(3) 0.040(2) -0.015(2) 0.0062(19) -0.006(2)
C27 0.044(3) 0.063(3) 0.034(2) -0.012(2) 0.002(2) -0.010(2)
C28 0.098(5) 0.056(3) 0.055(4) -0.017(3) 0.023(3) -0.037(3)
C29 0.070(4) 0.072(4) 0.089(5) -0.025(4) 0.014(4) -0.024(3)
C30 0.087(5) 0.049(3) 0.062(4) -0.014(3) -0.004(3) -0.008(3)
C31 0.099(5) 0.055(3) 0.062(4) -0.027(3) 0.033(4) -0.033(3)
C32 0.079(4) 0.070(4) 0.105(6) -0.053(4) 0.029(4) -0.039(4)
C33 0.087(5) 0.044(3) 0.066(4) -0.027(3) -0.005(3) -0.024(3)
C34 0.073(4) 0.080(5) 0.083(5) 0.001(4) -0.019(4) -0.032(4)
C35 0.117(6) 0.064(4) 0.054(4) -0.015(3) -0.029(4) -0.030(4)
C36 0.093(5) 0.060(4) 0.054(4) -0.015(3) -0.001(4) -0.007(4)
C37 0.041(2) 0.037(2) 0.031(2) -0.0149(18) 0.0064(18) -0.0098(19)
C38 0.039(2) 0.051(3) 0.032(2) -0.0188(19) 0.0082(18) -0.025(2)
C39 0.053(3) 0.035(2) 0.032(2) -0.0185(18) 0.014(2) -0.025(2)

loop_
_atom_type_symbol
_atom_type_description
_atom_type_scat_dispersion_real
_atom_type_scat_dispersion_imag
_atom_type_scat_source
C C 0.0033 0.0016 'International Tables Vol C Tables 4.2.6.8 and 6.1.1.4'
H H 0.0000 0.0000 'International Tables Vol C Tables 4.2.6.8 and 6.1.1.4'
N N 0.0061 0.0033 'International Tables Vol C Tables 4.2.6.8 and 6.1.1.4'
Zn Zn 0.2839 1.4301 'International Tables Vol C Tables 4.2.6.8 and 6.1.1.4'
Br Br -0.2901 2.4595 'International Tables Vol C Tables 4.2.6.8 and 6.1.1.4'

loop_
_geom_angle_atom_site_label_1
_geom_angle_atom_site_label_2
_geom_angle_atom_site_label_3
_geom_angle
_geom_angle_site_symmetry_1
_geom_angle_site_symmetry_3
Zn1 Br2 Zn1 86.44(3) 2_656 .
C1 Zn1 Br1 108.88(9) . .
C1 Zn1 Br2 116.35(9) . 2_656
Br1 Zn1 Br2 111.71(4) . 2_656
C1 Zn1 Br2 115.70(10) . .
Br1 Zn1 Br2 109.92(3) . .
Br2 Zn1 Br2 93.56(3) 2_656 .
C1 N1 C2 111.1(3) . .
C1 N1 C4 125.3(3) . .
C2 N1 C4 123.1(3) . .
C1 N2 C3 110.8(3) . .
C1 N2 C16 126.2(3) . .
C3 N2 C16 122.6(3) . .
N2 C1 N1 104.0(3) . .
N2 C1 Zn1 128.0(2) . .
N1 C1 Zn1 126.9(2) . .
C3 C2 N1 106.8(3) . .
C2 C3 N2 107.4(3) . .
C5 C4 C9 124.0(3) . .
C5 C4 N1 117.7(3) . .
C9 C4 N1 118.3(3) . .
C6 C5 C4 116.6(3) . .
C6 C5 C10 121.2(3) . .
C4 C5 C10 122.2(3) . .
C7 C6 C5 121.6(4) . .
C8 C7 C6 120.3(4) . .
C7 C8 C9 121.4(4) . .
C4 C9 C8 116.0(3) . .
C4 C9 C13 123.1(3) . .
C8 C9 C13 120.8(3) . .
C5 C10 C11 110.9(3) . .
C5 C10 C12 113.3(3) . .
C11 C10 C12 109.0(4) . .
C9 C13 C15 109.8(3) . .
C9 C13 C14 111.8(4) . .
C15 C13 C14 111.2(4) . .
C21 C16 C17 123.3(3) . .
C21 C16 N2 119.0(3) . .
C17 C16 N2 117.6(3) . .
C18 C17 C16 116.9(4) . .
C18 C17 C22 120.8(4) . .
C16 C17 C22 122.2(3) . .
C19 C18 C17 121.0(4) . .
C18 C19 C20 120.9(4) . .
C19 C20 C21 121.2(4) . .
C20 C21 C16 116.8(4) . .
C20 C21 C25 120.6(4) . .
C16 C21 C25 122.6(3) . .
C17 C22 C24 110.3(4) . .
C17 C22 C23 113.4(4) . .
C24 C22 C23 110.2(3) . .
C27 C25 C21 110.5(4) . .
C27 C25 C26 109.7(3) . .
C21 C25 C26 112.3(3) . .
C33 C28 C29 121.4(6) . .
C28 C29 C30 118.8(6) . .
C31 C30 C29 120.9(6) . .
C30 C31 C32 119.6(6) . .
C31 C32 C33 120.5(6) . .
C28 C33 C32 118.9(6) . .
C36 C34 C35 119.0(7) 2_565 .
C36 C35 C34 121.4(6) . .
C35 C36 C34 119.5(7) . 2_565
C39 C37 C38 119.4(4) 2_566 .
C39 C38 C37 120.4(4) . .
C38 C39 C37 120.1(4) . 2_566

loop_
_geom_bond_atom_site_label_1
_geom_bond_atom_site_label_2
_geom_bond_distance
_geom_bond_site_symmetry_2
Br1 Zn1 2.3642(8) .
Br2 Zn1 2.4658(12) 2_656
Br2 Zn1 2.4866(9) .
Zn1 C1 2.039(3) .
Zn1 Br2 2.4658(12) 2_656
N1 C1 1.361(4) .
N1 C2 1.383(4) .
N1 C4 1.448(4) .
N2 C1 1.359(4) .
N2 C3 1.383(4) .
N2 C16 1.452(4) .
C2 C3 1.332(5) .
C4 C5 1.394(5) .
C4 C9 1.403(5) .
C5 C6 1.389(5) .
C5 C10 1.522(5) .
C6 C7 1.381(6) .
C7 C8 1.371(6) .
C8 C9 1.407(5) .
C9 C13 1.510(5) .
C10 C11 1.529(5) .
C10 C12 1.533(6) .
C13 C15 1.525(6) .
C13 C14 1.546(6) .
C16 C21 1.400(5) .
C16 C17 1.403(5) .
C17 C18 1.396(5) .
C17 C22 1.514(6) .
C18 C19 1.373(6) .
C19 C20 1.377(6) .
C20 C21 1.393(5) .
C21 C25 1.526(5) .
C22 C24 1.540(7) .
C22 C23 1.541(6) .
C25 C27 1.517(6) .
C25 C26 1.534(6) .
C28 C33 1.342(8) .
C28 C29 1.356(9) .
C29 C30 1.384(9) .
C30 C31 1.344(9) .
C31 C32 1.351(9) .
C32 C33 1.395(9) .
C34 C36 1.372(10) 2_565
C34 C35 1.373(10) .
C35 C36 1.325(10) .
C36 C34 1.372(10) 2_565
C37 C39 1.377(6) 2_566
C37 C38 1.388(6) .
C38 C39 1.374(6) .
C39 C37 1.377(6) 2_566
